data_7036239
loop_
_publ_author_name
'Lichtscheidl, Alejandro G.'
'Janicke, Michael T.'
'Scott, Brian L.'
'Nelson, Andrew T.'
'Kiplinger, Jaqueline L.'

_publ_section_title
;
 Syntheses, structures, and (1)H, (13)C{(1)H} and (119)Sn{(1)H} NMR
 chemical shifts of a family of trimethyltin alkoxide, amide, halide and
 cyclopentadienyl compounds.
;
_journal_issue 36
_journal_name_full 'Dalton transactions (Cambridge, England : 2003)'
_journal_page_first 16156
_journal_page_last 16163
_journal_paper_doi 10.1039/c5dt01980j
_journal_volume 44
_journal_year 2015
_chemical_formula_sum 'C17 H30 O Sn'
_chemical_formula_weight 369.10
_chemical_name_systematic
; 
 ? 
;
_space_group_IT_number 62
_symmetry_cell_setting orthorhombic
_symmetry_space_group_name_Hall '-P 2ac 2n'
_symmetry_space_group_name_H-M 'P n m a'
_atom_sites_solution_hydrogens geom
_atom_sites_solution_primary direct
_atom_sites_solution_secondary difmap
_audit_creation_method SHELXL-97
_audit_update_record
;
2015-07-03 deposited with the CCDC.
2015-08-07 downloaded from the CCDC.
;
_cell_angle_alpha 90.00
_cell_angle_beta 90.00
_cell_angle_gamma 90.00
_cell_formula_units_Z 4
_cell_length_a 14.226(3)
_cell_length_b 17.792(4)
_cell_length_c 6.7620(13)
_cell_measurement_reflns_used 9972
_cell_measurement_temperature 140(1)
_cell_measurement_theta_max 28.53
_cell_measurement_theta_min 2.86
_cell_volume 1711.5(6)
_computing_cell_refinement 'SAINT+, v. 7.66a (Bruker AXS, 2009)'
_computing_data_collection 'APEX II, v. 7.0 (Bruker AXS, 2009)'
_computing_data_reduction 'SAINT+, v. 7.66a (Bruker AXS, 2009)'
_computing_molecular_graphics 'SHELXTL, v. 6.14, (Bruker AXS, 2000)'
_computing_publication_material 'SHELXTL, v. 6.14, (Bruker AXS, 2000)'
_computing_structure_refinement 'SHELXL-97 (Sheldrick, 1997)'
_computing_structure_solution 'SHELXS-97 (Sheldrick, 1990)'
_diffrn_ambient_temperature 140(1)
_diffrn_measured_fraction_theta_full 1.000
_diffrn_measured_fraction_theta_max 0.959
_diffrn_measurement_device_type 'Bruker D8 with APEXII CCD'
_diffrn_measurement_method '\w scans'
_diffrn_radiation_monochromator graphite
_diffrn_radiation_source 'fine-focus sealed tube'
_diffrn_radiation_type MoK\a
_diffrn_radiation_wavelength 0.71073
_diffrn_reflns_av_R_equivalents 0.0173
_diffrn_reflns_av_sigmaI/netI 0.0098
_diffrn_reflns_limit_h_max 18
_diffrn_reflns_limit_h_min -18
_diffrn_reflns_limit_k_max 23
_diffrn_reflns_limit_k_min -22
_diffrn_reflns_limit_l_max 9
_diffrn_reflns_limit_l_min -8
_diffrn_reflns_number 18503
_diffrn_reflns_theta_full 25.00
_diffrn_reflns_theta_max 28.60
_diffrn_reflns_theta_min 2.29
_diffrn_standards_decay_% 0
_diffrn_standards_interval_count 0
_diffrn_standards_interval_time 0
_diffrn_standards_number 0
_exptl_absorpt_coefficient_mu 1.486
_exptl_absorpt_correction_T_max 0.8656
_exptl_absorpt_correction_T_min 0.6642
_exptl_absorpt_correction_type multi-scan
_exptl_absorpt_process_details 'SADABS v. 2.03 (Sheldrick, 2008)'
_exptl_crystal_colour colorless
_exptl_crystal_density_diffrn 1.432
_exptl_crystal_density_method 'not measured'
_exptl_crystal_description block
_exptl_crystal_F_000 760
_exptl_crystal_size_max 0.30
_exptl_crystal_size_mid 0.20
_exptl_crystal_size_min 0.10
_refine_diff_density_max 0.388
_refine_diff_density_min -0.337
_refine_diff_density_rms 0.051
_refine_ls_extinction_method none
_refine_ls_goodness_of_fit_ref 1.068
_refine_ls_hydrogen_treatment constr
_refine_ls_matrix_type full
_refine_ls_number_parameters 99
_refine_ls_number_reflns 2160
_refine_ls_number_restraints 0
_refine_ls_restrained_S_all 1.068
_refine_ls_R_factor_all 0.0139
_refine_ls_R_factor_gt 0.0132
_refine_ls_shift/su_max 0.001
_refine_ls_shift/su_mean 0.000
_refine_ls_structure_factor_coef Fsqd
_refine_ls_weighting_details 'calc w=1/[\s^2^(Fo^2^)+(0.0145P)^2^+1.0327P] where P=(Fo^2^+2Fc^2^)/3'
_refine_ls_weighting_scheme calc
_refine_ls_wR_factor_gt 0.0340
_refine_ls_wR_factor_ref 0.0344
_reflns_number_gt 2076
_reflns_number_total 2160
_reflns_threshold_expression >2sigma(I)
_cod_data_source_file c5dt01980j1.cif
_cod_data_source_block apx1807a
_cod_depositor_comments 'Adding full bibliography for 7036239--7036241.cif.'
_cod_original_sg_symbol_H-M 'P nma'
_cod_database_code 7036239

loop_
_symmetry_equiv_pos_as_xyz
'x, y, z'
'-x+1/2, -y, z+1/2'
'-x, y+1/2, -z'
'x+1/2, -y+1/2, -z+1/2'
'-x, -y, -z'
'x-1/2, y, -z-1/2'
'x, -y-1/2, z'
'-x-1/2, y-1/2, z-1/2'

loop_
_atom_site_label
_atom_site_type_symbol
_atom_site_fract_x
_atom_site_fract_y
_atom_site_fract_z
_atom_site_U_iso_or_equiv
_atom_site_adp_type
_atom_site_occupancy
_atom_site_symmetry_multiplicity
_atom_site_calc_flag
_atom_site_refinement_flags
Sn1 Sn -0.071525(7) 0.7500 0.014086(15) 0.01127(4) Uani 1 2 d S
O1 O 0.06450(7) 0.7500 0.10333(17) 0.0124(2) Uani 1 2 d S
C1 C -0.07886(9) 0.65366(7) -0.17175(19) 0.0214(3) Uani 1 1 d .
H1A H -0.0196 0.6467 -0.2373 0.032 Uiso 1 1 calc R
H1B H -0.1274 0.6607 -0.2686 0.032 Uiso 1 1 calc R
H1C H -0.0928 0.6101 -0.0932 0.032 Uiso 1 1 calc R
C2 C -0.14210(12) 0.7500 0.2911(2) 0.0183(3) Uani 1 2 d S
H2A H -0.1630 0.7000 0.3211 0.028 Uiso 0.50 1 calc PR
H2B H -0.1953 0.7831 0.2848 0.028 Uiso 0.50 1 calc PR
H2C H -0.0998 0.7669 0.3924 0.028 Uiso 0.50 1 calc PR
C3 C 0.10668(10) 0.7500 0.2827(2) 0.0105(3) Uani 1 2 d S
C4 C 0.13212(7) 0.68053(6) 0.37323(16) 0.0113(2) Uani 1 1 d .
C5 C 0.17205(8) 0.68306(6) 0.56198(17) 0.0145(2) Uani 1 1 d .
H5 H 0.1870 0.6381 0.6249 0.017 Uiso 1 1 calc R
C6 C 0.19007(11) 0.7500 0.6582(2) 0.0157(3) Uani 1 2 d S
H6 H 0.2140 0.7500 0.7861 0.019 Uiso 1 2 calc SR
C7 C 0.11800(8) 0.60314(6) 0.27484(17) 0.0135(2) Uani 1 1 d .
C8 C 0.17509(9) 0.54146(7) 0.3797(2) 0.0229(3) Uani 1 1 d .
H8A H 0.2401 0.5557 0.3837 0.034 Uiso 1 1 calc R
H8B H 0.1687 0.4950 0.3087 0.034 Uiso 1 1 calc R
H8C H 0.1521 0.5351 0.5121 0.034 Uiso 1 1 calc R
C9 C 0.01405(8) 0.57991(7) 0.28822(18) 0.0179(2) Uani 1 1 d .
H9A H -0.0040 0.5759 0.4246 0.027 Uiso 1 1 calc R
H9B H 0.0055 0.5322 0.2243 0.027 Uiso 1 1 calc R
H9C H -0.0242 0.6171 0.2241 0.027 Uiso 1 1 calc R
C10 C 0.15147(9) 0.60279(7) 0.05820(18) 0.0179(2) Uani 1 1 d .
H10A H 0.1190 0.6413 -0.0142 0.027 Uiso 1 1 calc R
H10B H 0.1384 0.5547 0.0000 0.027 Uiso 1 1 calc R
H10C H 0.2179 0.6122 0.0537 0.027 Uiso 1 1 calc R

loop_
_atom_site_aniso_label
_atom_site_aniso_U_11
_atom_site_aniso_U_22
_atom_site_aniso_U_33
_atom_site_aniso_U_23
_atom_site_aniso_U_13
_atom_site_aniso_U_12
Sn1 0.01250(6) 0.01074(6) 0.01058(6) 0.000 -0.00171(4) 0.000
O1 0.0118(5) 0.0132(5) 0.0120(5) 0.000 -0.0014(4) 0.000
C1 0.0232(6) 0.0201(6) 0.0209(6) -0.0072(5) -0.0055(5) 0.0012(5)
C2 0.0142(7) 0.0249(8) 0.0159(8) 0.000 0.0008(6) 0.000
C3 0.0089(6) 0.0113(7) 0.0113(7) 0.000 0.0015(5) 0.000
C4 0.0103(5) 0.0102(5) 0.0135(5) -0.0002(4) 0.0022(4) -0.0010(4)
C5 0.0164(5) 0.0137(5) 0.0134(5) 0.0030(4) 0.0011(4) 0.0010(4)
C6 0.0179(8) 0.0187(8) 0.0106(7) 0.000 -0.0006(6) 0.000
C7 0.0161(5) 0.0087(5) 0.0158(5) 0.0004(4) -0.0014(4) 0.0002(4)
C8 0.0292(6) 0.0106(5) 0.0288(7) -0.0009(5) -0.0093(5) 0.0039(5)
C9 0.0201(6) 0.0127(5) 0.0208(6) 0.0023(4) -0.0014(4) -0.0043(4)
C10 0.0210(6) 0.0135(5) 0.0194(6) -0.0040(5) 0.0031(5) 0.0014(4)

loop_
_atom_type_symbol
_atom_type_description
_atom_type_scat_dispersion_real
_atom_type_scat_dispersion_imag
_atom_type_scat_source
C C 0.0033 0.0016 'International Tables Vol C Tables 4.2.6.8 and 6.1.1.4'
H H 0.0000 0.0000 'International Tables Vol C Tables 4.2.6.8 and 6.1.1.4'
O O 0.0106 0.0060 'International Tables Vol C Tables 4.2.6.8 and 6.1.1.4'
Sn Sn -0.6537 1.4246 'International Tables Vol C Tables 4.2.6.8 and 6.1.1.4'

loop_
_geom_angle_atom_site_label_1
_geom_angle_atom_site_label_2
_geom_angle_atom_site_label_3
_geom_angle
_geom_angle_site_symmetry_1
_geom_angle_site_symmetry_3
O1 Sn1 C2 100.87(6) . .
O1 Sn1 C1 102.86(4) . .
C2 Sn1 C1 119.82(4) . .
O1 Sn1 C1 102.86(4) . 7_575
C2 Sn1 C1 119.82(4) . 7_575
C1 Sn1 C1 107.32(8) . 7_575
C3 O1 Sn1 133.64(9) . .
O1 C3 C4 119.83(7) . 7_575
O1 C3 C4 119.82(7) . .
C4 C3 C4 120.17(14) 7_575 .
C5 C4 C3 117.86(10) . .
C5 C4 C7 118.39(9) . .
C3 C4 C7 123.75(10) . .
C6 C5 C4 122.23(11) . .
C5 C6 C5 119.17(15) 7_575 .
C10 C7 C9 110.61(9) . .
C10 C7 C8 105.80(10) . .
C9 C7 C8 106.78(9) . .
C10 C7 C4 111.94(9) . .
C9 C7 C4 109.86(9) . .
C8 C7 C4 111.67(9) . .

loop_
_geom_bond_atom_site_label_1
_geom_bond_atom_site_label_2
_geom_bond_distance
_geom_bond_site_symmetry_2
Sn1 O1 2.0270(11) .
Sn1 C2 2.1251(17) .
Sn1 C1 2.1279(13) .
Sn1 C1 2.1279(13) 7_575
O1 C3 1.3531(19) .
C3 C4 1.4260(13) 7_575
C3 C4 1.4260(13) .
C4 C5 1.3978(16) .
C4 C7 1.5423(15) .
C5 C6 1.3811(14) .
C6 C5 1.3811(14) 7_575
C7 C10 1.5403(16) .
C7 C9 1.5381(16) .
C7 C8 1.5384(16) .
